data_7230160
loop_
_publ_author_name
'Mol\<canov, Kre\<simir'
'Stalke, Dietmar'
'\<Santi\'c, Ana'
'Demeshko, Serhiy'
'Stilinovi\'c, Vladimir'
'Mou, Zhongyu'
'Kertesz, Miklos'
'Koji\'c-Prodi\'c, Biserka'

_publ_section_title
;
 Probing semiconductivity in crystals of stable semiquinone radicals:
 organic salts of 5,6-dichloro-2,3-dicyanosemiquinone (DDQ) radical anions
;
_journal_issue 13
_journal_name_full CrystEngComm
_journal_page_first 1862
_journal_paper_doi 10.1039/C7CE02146A
_journal_volume 20
_journal_year 2018
_chemical_formula_moiety 'C15 H9 Cl3 N4 O3'
_chemical_formula_sum 'C15 H9 Cl2 N4 O3'
_chemical_formula_weight 364.16
_space_group_IT_number 14
_space_group_name_Hall '-P 2ybc'
_space_group_name_H-M_alt 'P 1 21/c 1'
_symmetry_cell_setting monoclinic
_symmetry_space_group_name_Hall '-P 2ybc'
_symmetry_space_group_name_H-M 'P 1 21/c 1'
_atom_sites_solution_hydrogens geom
_atom_sites_solution_primary direct
_atom_sites_solution_secondary difmap
_audit_creation_date 2016-11-30T15:41:51-00:00
_audit_creation_method 'WinGX routine CIF_UPDATE'
_audit_update_record
;
2017-11-06 deposited with the CCDC.
2018-02-13 downloaded from the CCDC.
;
_cell_angle_alpha 90
_cell_angle_beta 91.438(4)
_cell_angle_gamma 90
_cell_formula_units_Z 4
_cell_length_a 6.4226(3)
_cell_length_b 11.3416(4)
_cell_length_c 20.4418(8)
_cell_measurement_reflns_used 8503
_cell_measurement_temperature 293(2)
_cell_measurement_theta_max 74.338
_cell_measurement_theta_min 4.317
_cell_volume 1488.56(10)
_computing_cell_refinement 'CrysAlisPro 1.171.38.41r (Rigaku OD, 2015)'
_computing_data_collection 'CrysAlisPro 1.171.38.41r (Rigaku OD, 2015)'
_computing_data_reduction 'CrysAlisPro 1.171.38.41r (Rigaku OD, 2015)'
_computing_molecular_graphics 'Ortep-3 for Windows (Farrugia, 1997)'
_computing_publication_material 'WinGX publication routines (Farrugia, 1999)'
_computing_structure_refinement 'SHELXL-97 (Sheldrick, 1997)'
_computing_structure_solution 'SHELXS-97 (Sheldrick, 1997)'
_diffrn_ambient_temperature 293(2)
_diffrn_detector_area_resol_mean 10.4323
_diffrn_measured_fraction_theta_full 0.98
_diffrn_measured_fraction_theta_max 0.98
_diffrn_measurement_device_type 'Xcalibur, Ruby, Nova'
_diffrn_measurement_method '\w scans'
_diffrn_radiation_monochromator graphite
_diffrn_radiation_type CuK\a
_diffrn_radiation_wavelength 1.54179
_diffrn_reflns_av_R_equivalents 0.0574
_diffrn_reflns_av_unetI/netI 0.0298
_diffrn_reflns_limit_h_max 8
_diffrn_reflns_limit_h_min -7
_diffrn_reflns_limit_k_max 13
_diffrn_reflns_limit_k_min -14
_diffrn_reflns_limit_l_max 25
_diffrn_reflns_limit_l_min -25
_diffrn_reflns_number 19419
_diffrn_reflns_theta_full 74.47
_diffrn_reflns_theta_max 74.47
_diffrn_reflns_theta_min 4.33
_diffrn_source 'micro-focus sealed X-ray tube'
_exptl_absorpt_coefficient_mu 4.149
_exptl_absorpt_correction_T_max 1
_exptl_absorpt_correction_T_min 0.19237
_exptl_absorpt_correction_type multi-scan
_exptl_absorpt_process_details
;
        CrysAlisPro 1.171.38.41r (Rigaku Oxford Diffraction, 2015)
        Empirical absorption correction using spherical harmonics,
 implemented in SCALE3 ABSPACK scaling algorithm.
;
_exptl_crystal_colour black
_exptl_crystal_density_diffrn 1.625
_exptl_crystal_density_method 'not measured'
_exptl_crystal_description prism
_exptl_crystal_F_000 740
_exptl_crystal_size_max 0.4
_exptl_crystal_size_mid 0.14
_exptl_crystal_size_min 0.12
_refine_diff_density_max 0.435
_refine_diff_density_min -0.549
_refine_diff_density_rms 0.115
_refine_ls_extinction_coef 0.0022(5)
_refine_ls_extinction_method SHELXL
_refine_ls_goodness_of_fit_ref 1.068
_refine_ls_hydrogen_treatment mixed
_refine_ls_matrix_type full
_refine_ls_number_parameters 218
_refine_ls_number_reflns 2976
_refine_ls_number_restraints 0
_refine_ls_restrained_S_all 1.068
_refine_ls_R_factor_all 0.0629
_refine_ls_R_factor_gt 0.0567
_refine_ls_shift/su_max 0
_refine_ls_shift/su_mean 0
_refine_ls_structure_factor_coef Fsqd
_refine_ls_weighting_details 'calc w=1/[\s^2^(Fo^2^)+(0.1063P)^2^+0.8387P] where P=(Fo^2^+2Fc^2^)/3'
_refine_ls_weighting_scheme calc
_refine_ls_wR_factor_ref 0.1636
_reflns_number_gt 2590
_reflns_number_total 2976
_reflns_threshold_expression >2sigma(I)
_cod_data_source_file c7ce02146a2.cif
_cod_data_source_block p-amidoddq
_cod_depositor_comments 'Adding full bibliography for 7230151--7230160.cif.'
_cod_original_sg_symbol_Hall '-p 2ybc'
_cod_database_code 7230160

loop_
_symmetry_equiv_pos_as_xyz
'x, y, z'
'-x, y+1/2, -z+1/2'
'-x, -y, -z'
'x, -y-1/2, z-1/2'

loop_
_atom_site_label
_atom_site_fract_x
_atom_site_fract_y
_atom_site_fract_z
_atom_site_U_iso_or_equiv
_atom_site_adp_type
_atom_site_calc_flag
_atom_site_refinement_flags
_atom_site_occupancy
_atom_site_type_symbol
Cl1 0.20915(10) 0.20149(5) 0.44072(3) 0.0338(2) Uani d . 1 Cl
Cl2 0.15034(11) 0.00314(6) 0.33136(3) 0.0363(2) Uani d . 1 Cl
O1 0.2022(3) -0.23500(17) 0.38377(9) 0.0366(5) Uani d . 1 O
O2 0.3308(3) 0.10271(16) 0.56856(9) 0.0342(4) Uani d . 1 O
N1 0.2795(4) -0.4068(2) 0.52390(13) 0.0437(6) Uani d . 1 N
N2 0.3507(4) -0.1556(2) 0.66355(12) 0.0422(6) Uani d . 1 N
C1 0.2293(4) -0.1577(2) 0.42597(13) 0.0330(6) Uani d . 1 C
C2 0.2738(4) -0.1855(2) 0.49422(13) 0.0317(6) Uani d . 1 C
C3 0.3038(4) -0.0989(2) 0.54170(13) 0.0318(6) Uani d . 1 C
C4 0.2960(4) 0.0255(2) 0.52616(14) 0.0322(6) Uani d . 1 C
C5 0.2400(4) 0.0535(2) 0.45816(14) 0.0328(6) Uani d . 1 C
C6 0.2099(4) -0.0316(2) 0.41112(13) 0.0318(6) Uani d . 1 C
C7 0.2777(5) -0.3082(2) 0.51082(13) 0.0348(6) Uani d . 1 C
C8 0.3321(4) -0.1302(2) 0.60960(14) 0.0344(6) Uani d . 1 C
O3 0.1809(3) 0.03464(17) 0.17929(10) 0.0379(5) Uani d . 1 O
N3 0.2559(4) 0.3976(2) 0.30410(11) 0.0347(5) Uani d . 1 N
N4 0.2743(4) 0.1547(2) 0.09593(11) 0.0360(5) Uani d . 1 N
H4A 0.2779 0.0977 0.0682 0.043 Uiso calc R 1 H
H4B 0.3031 0.2253 0.0838 0.043 Uiso calc R 1 H
C9 0.4133(5) 0.3888(2) 0.26187(14) 0.0374(6) Uani d . 1 C
H9 0.5295 0.4371 0.2669 0.045 Uiso calc R 1 H
C10 0.4027(5) 0.3085(2) 0.21126(14) 0.0369(6) Uani d . 1 C
H10 0.5098 0.3035 0.1816 0.044 Uiso calc R 1 H
C11 0.2297(5) 0.2348(2) 0.20507(13) 0.0335(6) Uani d . 1 C
C12 0.0683(5) 0.2476(2) 0.24853(13) 0.0336(6) Uani d . 1 C
H12 -0.0499 0.2005 0.2445 0.04 Uiso calc R 1 H
C13 0.0849(5) 0.3302(2) 0.29752(13) 0.0342(6) Uani d . 1 C
H13 -0.0234 0.3394 0.3264 0.041 Uiso calc R 1 H
C14 0.2780(5) 0.4809(3) 0.36016(15) 0.0432(7) Uani d . 1 C
H14A 0.4082 0.522 0.3577 0.065 Uiso calc PR 0.5 H
H14B 0.2743 0.4377 0.4005 0.065 Uiso calc PR 0.5 H
H14C 0.1656 0.5367 0.3585 0.065 Uiso calc PR 0.5 H
H14D 0.1572 0.4756 0.3867 0.065 Uiso calc PR 0.5 H
H14E 0.2911 0.5599 0.3439 0.065 Uiso calc PR 0.5 H
H14F 0.3998 0.4608 0.386 0.065 Uiso calc PR 0.5 H
C15 0.2245(4) 0.1336(2) 0.15756(13) 0.0336(6) Uani d . 1 C

loop_
_atom_site_aniso_label
_atom_site_aniso_U_11
_atom_site_aniso_U_22
_atom_site_aniso_U_33
_atom_site_aniso_U_12
_atom_site_aniso_U_13
_atom_site_aniso_U_23
Cl1 0.0356(4) 0.0287(4) 0.0369(4) 0.0016(2) -0.0008(3) 0.0013(2)
Cl2 0.0429(5) 0.0339(4) 0.0319(4) 0.0009(3) -0.0052(3) 0.0010(2)
O1 0.0395(11) 0.0327(10) 0.0373(10) -0.0009(8) -0.0019(8) -0.0033(8)
O2 0.0351(11) 0.0330(9) 0.0344(9) 0.0003(8) 0.0010(8) -0.0025(7)
N1 0.0508(17) 0.0333(13) 0.0469(14) -0.0008(11) -0.0030(12) 0.0026(10)
N2 0.0425(15) 0.0472(15) 0.0369(13) -0.0012(11) -0.0004(11) 0.0056(10)
C1 0.0283(14) 0.0337(14) 0.0371(13) 0.0009(10) 0.0006(11) -0.0024(11)
C2 0.0300(14) 0.0284(12) 0.0366(13) 0.0003(10) 0.0003(11) 0.0000(10)
C3 0.0278(14) 0.0333(13) 0.0344(12) -0.0005(10) 0.0005(10) 0.0010(10)
C4 0.0299(14) 0.0302(13) 0.0365(14) 0.0001(10) 0.0016(11) -0.0007(10)
C5 0.0305(14) 0.0315(13) 0.0367(13) 0.0007(11) 0.0023(11) 0.0003(10)
C6 0.0304(14) 0.0315(13) 0.0334(13) 0.0001(10) -0.0004(10) 0.0014(10)
C7 0.0349(15) 0.0352(15) 0.0342(13) 0.0006(11) -0.0008(11) -0.0001(10)
C8 0.0306(15) 0.0317(13) 0.0408(15) 0.0003(10) 0.0013(11) -0.0005(11)
O3 0.0449(12) 0.0322(10) 0.0365(10) -0.0039(8) -0.0016(9) 0.0029(8)
N3 0.0377(13) 0.0313(11) 0.0350(11) 0.0019(10) -0.0046(10) -0.0011(9)
N4 0.0434(15) 0.0306(11) 0.0341(11) -0.0009(10) 0.0018(10) 0.0003(9)
C9 0.0379(16) 0.0349(14) 0.0391(14) -0.0017(12) -0.0021(12) 0.0013(11)
C10 0.0390(16) 0.0345(13) 0.0371(14) -0.0028(11) 0.0004(12) 0.0027(11)
C11 0.0394(16) 0.0302(12) 0.0305(12) 0.0018(11) -0.0036(11) 0.0027(10)
C12 0.0369(15) 0.0299(13) 0.0338(13) 0.0005(10) -0.0032(11) 0.0037(10)
C13 0.0353(15) 0.0322(13) 0.0349(13) 0.0027(11) -0.0018(11) 0.0044(10)
C14 0.0479(19) 0.0407(15) 0.0404(15) 0.0030(13) -0.0080(13) -0.0098(12)
C15 0.0343(15) 0.0310(13) 0.0351(13) -0.0004(11) -0.0041(11) 0.0013(10)

loop_
_atom_type_symbol
_atom_type_description
_atom_type_scat_dispersion_real
_atom_type_scat_dispersion_imag
_atom_type_scat_source
C C 0.0181 0.0091 'International Tables Vol C Tables 4.2.6.8 and 6.1.1.4'
H H 0 0 'International Tables Vol C Tables 4.2.6.8 and 6.1.1.4'
Cl Cl 0.3639 0.7018 'International Tables Vol C Tables 4.2.6.8 and 6.1.1.4'
N N 0.0311 0.018 'International Tables Vol C Tables 4.2.6.8 and 6.1.1.4'
O O 0.0492 0.0322 'International Tables Vol C Tables 4.2.6.8 and 6.1.1.4'

loop_
_geom_angle_atom_site_label_1
_geom_angle_atom_site_label_2
_geom_angle_atom_site_label_3
_geom_angle
O1 C1 C2 122.4(3)
O1 C1 C6 122.4(3)
C2 C1 C6 115.1(2)
C3 C2 C7 121.3(2)
C3 C2 C1 122.5(2)
C7 C2 C1 116.1(2)
C2 C3 C8 120.7(2)
C2 C3 C4 122.1(2)
C8 C3 C4 117.1(2)
O2 C4 C3 121.8(2)
O2 C4 C5 122.9(2)
C3 C4 C5 115.3(2)
C6 C5 C4 122.7(2)
C6 C5 Cl1 121.7(2)
C4 C5 Cl1 115.6(2)
C5 C6 C1 122.1(2)
C5 C6 Cl2 122.0(2)
C1 C6 Cl2 116.0(2)
N1 C7 C2 179.5(4)
N2 C8 C3 178.7(3)
C13 N3 C9 121.2(2)
C13 N3 C14 120.0(3)
C9 N3 C14 118.8(3)
C15 N4 H4A 120
C15 N4 H4B 120
H4A N4 H4B 120
N3 C9 C10 120.4(3)
N3 C9 H9 119.8
C10 C9 H9 119.8
C9 C10 C11 119.2(3)
C9 C10 H10 120.4
C11 C10 H10 120.4
C12 C11 C10 119.0(3)
C12 C11 C15 119.2(3)
C10 C11 C15 121.4(3)
C13 C12 C11 119.5(3)
C13 C12 H12 120.3
C11 C12 H12 120.3
N3 C13 C12 120.7(3)
N3 C13 H13 119.7
C12 C13 H13 119.7
N3 C14 H14A 109.5
N3 C14 H14B 109.5
H14A C14 H14B 109.5
N3 C14 H14C 109.5
H14A C14 H14C 109.5
H14B C14 H14C 109.5
N3 C14 H14D 109.5
H14A C14 H14D 141.1
H14B C14 H14D 56.3
H14C C14 H14D 56.3
N3 C14 H14E 109.5
H14A C14 H14E 56.3
H14B C14 H14E 141.1
H14C C14 H14E 56.3
H14D C14 H14E 109.5
N3 C14 H14F 109.5
H14A C14 H14F 56.3
H14B C14 H14F 56.3
H14C C14 H14F 141.1
H14D C14 H14F 109.5
H14E C14 H14F 109.5
O3 C15 N4 124.3(3)
O3 C15 C11 117.4(2)
N4 C15 C11 118.2(2)

loop_
_geom_bond_atom_site_label_1
_geom_bond_atom_site_label_2
_geom_bond_distance
Cl1 C5 1.727(3)
Cl2 C6 1.711(3)
O1 C1 1.239(3)
O2 C4 1.249(3)
N1 C7 1.150(4)
N2 C8 1.143(4)
C1 C2 1.452(4)
C1 C6 1.466(4)
C2 C3 1.391(4)
C2 C7 1.433(4)
C3 C8 1.440(4)
C3 C4 1.446(4)
C4 C5 1.462(4)
C5 C6 1.373(4)
O3 C15 1.242(3)
N3 C13 1.343(4)
N3 C9 1.349(4)
N3 C14 1.489(4)
N4 C15 1.329(4)
N4 H4A 0.86
N4 H4B 0.86
C9 C10 1.379(4)
C9 H9 0.93
C10 C11 1.394(4)
C10 H10 0.93
C11 C12 1.389(4)
C11 C15 1.503(4)
C12 C13 1.374(4)
C12 H12 0.93
C13 H13 0.93
C14 H14A 0.96
C14 H14B 0.96
C14 H14C 0.96
C14 H14D 0.96
C14 H14E 0.96
C14 H14F 0.96

loop_
_geom_torsion_atom_site_label_1
_geom_torsion_atom_site_label_2
_geom_torsion_atom_site_label_3
_geom_torsion_atom_site_label_4
_geom_torsion
O1 C1 C2 C3 -179.8(3)
C6 C1 C2 C3 -2.3(4)
O1 C1 C2 C7 -2.1(4)
C6 C1 C2 C7 175.4(3)
C7 C2 C3 C8 -2.3(4)
C1 C2 C3 C8 175.3(3)
C7 C2 C3 C4 -178.7(3)
C1 C2 C3 C4 -1.0(4)
C2 C3 C4 O2 -177.2(3)
C8 C3 C4 O2 6.3(4)
C2 C3 C4 C5 4.1(4)
C8 C3 C4 C5 -172.3(2)
O2 C4 C5 C6 177.4(3)
C3 C4 C5 C6 -4.0(4)
O2 C4 C5 Cl1 -3.8(4)
C3 C4 C5 Cl1 174.8(2)
C4 C5 C6 C1 0.8(4)
Cl1 C5 C6 C1 -178.0(2)
C4 C5 C6 Cl2 -178.5(2)
Cl1 C5 C6 Cl2 2.8(4)
O1 C1 C6 C5 180.0(3)
C2 C1 C6 C5 2.5(4)
O1 C1 C6 Cl2 -0.8(4)
C2 C1 C6 Cl2 -178.3(2)
C3 C2 C7 N1 13E1(4)
C1 C2 C7 N1 -5E1(4)
C2 C3 C8 N2 -74(14)
C4 C3 C8 N2 103(14)
C13 N3 C9 C10 -0.9(4)
C14 N3 C9 C10 176.8(3)
N3 C9 C10 C11 -1.4(4)
C9 C10 C11 C12 2.6(4)
C9 C10 C11 C15 -170.4(3)
C10 C11 C12 C13 -1.6(4)
C15 C11 C12 C13 171.6(2)
C9 N3 C13 C12 1.9(4)
C14 N3 C13 C12 -175.8(2)
C11 C12 C13 N3 -0.6(4)
C12 C11 C15 O3 -46.0(4)
C10 C11 C15 O3 127.0(3)
C12 C11 C15 N4 136.5(3)
C10 C11 C15 N4 -50.5(4)
